data_7006127
loop_
_publ_author_name
'Feng, Ke'
'Wu, Li-Zhu'
'Zhang, Li-Ping'
'Tung, Chen-Ho'

_publ_section_title
;
 Cucurbit[7]uril-included neutral intramolecular charge-transfer
 ferrocene derivatives.
;
_journal_issue 36
_journal_name_full 'Dalton transactions (Cambridge, England : 2003)'
_journal_page_first 3991
_journal_page_last 3994
_journal_paper_doi 10.1039/b709221k
_journal_year 2007
_chemical_formula_sum 'C17 H13 Fe N O'
_chemical_formula_weight 303.13
_chemical_name_systematic
;
?
;
_space_group_IT_number 2
_symmetry_cell_setting triclinic
_symmetry_space_group_name_Hall '-P 1'
_symmetry_space_group_name_H-M 'P -1'
_atom_sites_solution_hydrogens geom
_atom_sites_solution_primary direct
_atom_sites_solution_secondary difmap
_audit_creation_method SHELXL-97
_cell_angle_alpha 87.978(3)
_cell_angle_beta 80.150(3)
_cell_angle_gamma 84.116(3)
_cell_formula_units_Z 4
_cell_length_a 6.1798(11)
_cell_length_b 14.148(3)
_cell_length_c 15.437(3)
_cell_measurement_reflns_used 2517
_cell_measurement_temperature 294(2)
_cell_measurement_theta_max 25.15
_cell_measurement_theta_min 2.90
_cell_volume 1322.6(4)
_computing_cell_refinement 'Bruker SMART'
_computing_data_collection 'Bruker SMART'
_computing_data_reduction 'Bruker SAINT'
_computing_molecular_graphics 'Bruker SHELXTL'
_computing_publication_material 'Bruker SHELXTL'
_computing_structure_refinement 'SHELXL-97 (Sheldrick, 1997)'
_computing_structure_solution 'SHELXS-97 (Sheldrick, 1990)'
_diffrn_ambient_temperature 294(2)
_diffrn_measured_fraction_theta_full 0.992
_diffrn_measured_fraction_theta_max 0.992
_diffrn_measurement_device_type 'CCD area detector'
_diffrn_measurement_method 'phi and omega scans'
_diffrn_radiation_monochromator graphite
_diffrn_radiation_source 'fine-focus sealed tube'
_diffrn_radiation_type MoK\a
_diffrn_radiation_wavelength 0.71073
_diffrn_reflns_av_R_equivalents 0.0239
_diffrn_reflns_av_sigmaI/netI 0.0496
_diffrn_reflns_limit_h_max 7
_diffrn_reflns_limit_h_min -7
_diffrn_reflns_limit_k_max 14
_diffrn_reflns_limit_k_min -16
_diffrn_reflns_limit_l_max 11
_diffrn_reflns_limit_l_min -18
_diffrn_reflns_number 6768
_diffrn_reflns_theta_full 25.02
_diffrn_reflns_theta_max 25.02
_diffrn_reflns_theta_min 1.95
_exptl_absorpt_coefficient_mu 1.133
_exptl_absorpt_correction_T_max 0.8951
_exptl_absorpt_correction_T_min 0.7727
_exptl_absorpt_correction_type multi-scan
_exptl_absorpt_process_details SADABS
_exptl_crystal_density_diffrn 1.522
_exptl_crystal_density_meas ?
_exptl_crystal_density_method 'not measured'
_exptl_crystal_F_000 624
_exptl_crystal_size_max 0.24
_exptl_crystal_size_mid 0.20
_exptl_crystal_size_min 0.10
_refine_diff_density_max 0.362
_refine_diff_density_min -0.374
_refine_diff_density_rms 0.085
_refine_ls_extinction_method none
_refine_ls_goodness_of_fit_ref 1.025
_refine_ls_hydrogen_treatment constr
_refine_ls_matrix_type full
_refine_ls_number_parameters 361
_refine_ls_number_reflns 4633
_refine_ls_number_restraints 0
_refine_ls_restrained_S_all 1.025
_refine_ls_R_factor_all 0.0623
_refine_ls_R_factor_gt 0.0405
_refine_ls_shift/su_max 0.001
_refine_ls_shift/su_mean 0.000
_refine_ls_structure_factor_coef Fsqd
_refine_ls_weighting_details 'calc w=1/[\s^2^(Fo^2^)+(0.0609P)^2^+0.0495P] where P=(Fo^2^+2Fc^2^)/3'
_refine_ls_weighting_scheme calc
_refine_ls_wR_factor_gt 0.0981
_refine_ls_wR_factor_ref 0.1116
_reflns_number_gt 3472
_reflns_number_total 4633
_reflns_threshold_expression >2sigma(I)
_cod_data_source_file b709221k.txt
_cod_data_source_block FcO
_cod_depositor_comments
;
The following automatic conversions were performed:
'_symmetry_cell_setting' value 'Triclinic' changed to 'triclinic'
according to '/home/saulius/struct/CIF-dictionaries/cif_core.dic'
dictionary named 'cif_core.dic' version 2.4.1 from
2010-06-29.

'_exptl_absorpt_correction_type' value 'MULTI-SCAN' changed
to 'multi-scan' according to
'/home/saulius/struct/CIF-dictionaries/cif_core.dic' dictionary named
'cif_core.dic' version 2.4.1 from
2010-06-29.

'_refine_ls_hydrogen_treatment' value 'CONSTR' changed to
'constr' according to '/home/saulius/struct/CIF-dictionaries/cif_core.dic'
dictionary named 'cif_core.dic' version 2.4.1 from 2010-06-29.

Automatic conversion script
Id: cif_fix_enum 1527 2010-12-29 10:47:43Z saulius 

The following automatic conversions were performed:

'_exptl_crystal_density_meas' value 'NONE' was changed to '?' - the
value is perceived as not measured.

Automatic conversion script
Id: cif_fix_values 3008 2015-01-20 13:52:24Z robertas 
;
_cod_original_cell_volume 1322.5(4)
_cod_original_sg_symbol_H-M P-1
_cod_database_code 7006127

loop_
_symmetry_equiv_pos_as_xyz
'x, y, z'
'-x, -y, -z'

loop_
_atom_site_label
_atom_site_type_symbol
_atom_site_fract_x
_atom_site_fract_y
_atom_site_fract_z
_atom_site_U_iso_or_equiv
_atom_site_adp_type
_atom_site_occupancy
_atom_site_symmetry_multiplicity
_atom_site_calc_flag
_atom_site_refinement_flags
_atom_site_disorder_assembly
_atom_site_disorder_group
Fe1 Fe 0.27132(7) 0.56185(3) 0.77193(3) 0.03577(15) Uani 1 1 d . . .
Fe2 Fe 0.93990(7) 0.77051(3) 0.45151(3) 0.03770(16) Uani 1 1 d . . .
O1 O 0.2587(4) 0.65181(19) 1.00965(14) 0.0499(6) Uani 1 1 d . . .
O2 O 0.6714(4) 0.99288(17) 0.34952(15) 0.0503(6) Uani 1 1 d . . .
N1 N 0.6111(4) 0.6419(2) 0.94267(16) 0.0359(6) Uani 1 1 d . . .
N2 N 1.0263(4) 0.97273(19) 0.28570(16) 0.0356(6) Uani 1 1 d . . .
C1 C 0.3665(5) 0.7149(2) 1.0495(2) 0.0372(8) Uani 1 1 d . . .
C2 C 0.2867(6) 0.7756(3) 1.1174(2) 0.0535(10) Uani 1 1 d . . .
H2A H 0.1402 0.7787 1.1451 0.064 Uiso 1 1 calc R . .
C3 C 0.4320(7) 0.8312(3) 1.1425(3) 0.0624(11) Uani 1 1 d . . .
H3A H 0.3833 0.8737 1.1880 0.075 Uiso 1 1 calc R . .
C4 C 0.6509(7) 0.8256(3) 1.1016(3) 0.0616(11) Uani 1 1 d . . .
H4A H 0.7461 0.8639 1.1208 0.074 Uiso 1 1 calc R . .
C5 C 0.7313(6) 0.7647(3) 1.0332(3) 0.0544(10) Uani 1 1 d . . .
H5A H 0.8779 0.7613 1.0056 0.065 Uiso 1 1 calc R . .
C6 C 0.5830(5) 0.7087(2) 1.0075(2) 0.0404(8) Uani 1 1 d . . .
C7 C 0.4159(6) 0.6120(2) 0.9467(2) 0.0432(8) Uani 1 1 d . . .
C8 C 0.3647(5) 0.5401(2) 0.8916(2) 0.0386(8) Uani 1 1 d . . .
C9 C 0.1552(5) 0.5071(3) 0.8920(2) 0.0438(8) Uani 1 1 d . . .
H9A H 0.0173 0.5295 0.9302 0.053 Uiso 1 1 calc R . .
C10 C 0.1805(6) 0.4360(3) 0.8289(2) 0.0478(9) Uani 1 1 d . . .
H10A H 0.0630 0.4006 0.8148 0.057 Uiso 1 1 calc R . .
C11 C 0.4050(6) 0.4256(3) 0.7879(2) 0.0529(9) Uani 1 1 d . . .
H11A H 0.4694 0.3817 0.7405 0.063 Uiso 1 1 calc R . .
C12 C 0.5195(6) 0.4896(3) 0.8264(2) 0.0477(9) Uani 1 1 d . . .
H12A H 0.6771 0.4978 0.8110 0.057 Uiso 1 1 calc R . .
C13 C 0.0315(7) 0.6610(3) 0.7417(3) 0.0628(11) Uani 1 1 d . . .
H13A H -0.1131 0.6769 0.7781 0.075 Uiso 1 1 calc R . .
C14 C 0.0810(8) 0.5916(3) 0.6781(3) 0.0670(12) Uani 1 1 d . . .
H14A H -0.0232 0.5505 0.6617 0.080 Uiso 1 1 calc R . .
C15 C 0.3036(8) 0.5905(3) 0.6410(2) 0.0679(12) Uani 1 1 d . . .
H15A H 0.3826 0.5490 0.5940 0.081 Uiso 1 1 calc R . .
C16 C 0.3939(7) 0.6599(3) 0.6829(3) 0.0661(12) Uani 1 1 d . . .
H16A H 0.5470 0.6758 0.6703 0.079 Uiso 1 1 calc R . .
C17 C 0.2226(8) 0.7036(3) 0.7454(3) 0.0663(12) Uani 1 1 d . . .
H17A H 0.2361 0.7549 0.7846 0.080 Uiso 1 1 calc R . .
C18 C 0.6863(5) 1.0291(2) 0.2644(2) 0.0413(8) Uani 1 1 d . . .
C19 C 0.5234(6) 1.0695(3) 0.2207(3) 0.0560(10) Uani 1 1 d . . .
H19A H 0.3763 1.0777 0.2475 0.067 Uiso 1 1 calc R . .
C20 C 0.5913(8) 1.0971(3) 0.1343(3) 0.0664(12) Uani 1 1 d . . .
H20A H 0.4865 1.1248 0.1021 0.080 Uiso 1 1 calc R . .
C21 C 0.8092(7) 1.0848(3) 0.0944(3) 0.0646(12) Uani 1 1 d . . .
H21A H 0.8471 1.1043 0.0361 0.078 Uiso 1 1 calc R . .
C22 C 0.9725(6) 1.0445(3) 0.1386(2) 0.0566(10) Uani 1 1 d . . .
H22A H 1.1198 1.0363 0.1119 0.068 Uiso 1 1 calc R . .
C23 C 0.9046(5) 1.0168(2) 0.2248(2) 0.0410(8) Uani 1 1 d . . .
C24 C 0.8806(6) 0.9608(2) 0.3555(2) 0.0430(8) Uani 1 1 d . . .
C25 C 0.9322(5) 0.9137(2) 0.4353(2) 0.0397(8) Uani 1 1 d . . .
C26 C 0.7796(6) 0.8909(2) 0.5113(2) 0.0470(9) Uani 1 1 d . . .
H26A H 0.6199 0.9087 0.5215 0.056 Uiso 1 1 calc R . .
C27 C 0.9010(7) 0.8383(3) 0.5693(2) 0.0562(10) Uani 1 1 d . . .
H27A H 0.8393 0.8121 0.6268 0.067 Uiso 1 1 calc R . .
C28 C 1.1256(7) 0.8287(3) 0.5304(2) 0.0546(10) Uani 1 1 d . . .
H28A H 1.2464 0.7950 0.5563 0.066 Uiso 1 1 calc R . .
C29 C 1.1461(6) 0.8753(3) 0.4478(2) 0.0459(8) Uani 1 1 d . . .
H29A H 1.2836 0.8803 0.4063 0.055 Uiso 1 1 calc R . .
C30 C 0.7082(6) 0.6887(3) 0.4252(3) 0.0637(11) Uani 1 1 d . . .
H30A H 0.5481 0.7010 0.4432 0.076 Uiso 1 1 calc R . .
C31 C 0.8548(7) 0.6350(3) 0.4725(3) 0.0606(11) Uani 1 1 d . . .
H31A H 0.8149 0.6040 0.5300 0.073 Uiso 1 1 calc R . .
C32 C 1.0669(7) 0.6344(3) 0.4241(3) 0.0593(10) Uani 1 1 d . . .
H32A H 1.2019 0.6026 0.4413 0.071 Uiso 1 1 calc R . .
C33 C 1.0528(7) 0.6864(3) 0.3463(2) 0.0601(10) Uani 1 1 d . . .
H33A H 1.1763 0.6974 0.2992 0.072 Uiso 1 1 calc R . .
C34 C 0.8327(7) 0.7199(3) 0.3473(3) 0.0597(11) Uani 1 1 d . . .
H34A H 0.7747 0.7584 0.3009 0.072 Uiso 1 1 calc R . .

loop_
_atom_site_aniso_label
_atom_site_aniso_U_11
_atom_site_aniso_U_22
_atom_site_aniso_U_33
_atom_site_aniso_U_23
_atom_site_aniso_U_13
_atom_site_aniso_U_12
Fe1 0.0419(3) 0.0373(3) 0.0287(3) 0.00304(19) -0.00827(19) -0.0038(2)
Fe2 0.0487(3) 0.0319(3) 0.0331(3) -0.0032(2) -0.0084(2) -0.0032(2)
O1 0.0472(14) 0.0623(18) 0.0414(14) 0.0006(12) -0.0099(11) -0.0079(12)
O2 0.0524(15) 0.0477(16) 0.0502(15) 0.0042(12) -0.0082(11) -0.0045(12)
N1 0.0302(14) 0.0454(18) 0.0319(14) -0.0021(12) -0.0070(11) 0.0008(12)
N2 0.0345(14) 0.0412(17) 0.0301(14) 0.0049(12) -0.0045(11) -0.0016(12)
C1 0.0407(18) 0.039(2) 0.0325(17) -0.0006(14) -0.0126(14) 0.0027(15)
C2 0.052(2) 0.057(3) 0.049(2) -0.0011(18) -0.0093(17) 0.0062(18)
C3 0.082(3) 0.046(3) 0.060(3) -0.0137(19) -0.024(2) 0.011(2)
C4 0.074(3) 0.041(2) 0.079(3) -0.007(2) -0.039(2) -0.006(2)
C5 0.043(2) 0.056(3) 0.067(3) 0.002(2) -0.0166(18) -0.0061(18)
C6 0.0409(19) 0.039(2) 0.0422(19) 0.0042(15) -0.0128(15) 0.0000(15)
C7 0.055(2) 0.041(2) 0.0334(18) 0.0022(15) -0.0135(16) 0.0044(17)
C8 0.0450(19) 0.040(2) 0.0315(17) 0.0059(14) -0.0112(14) -0.0034(15)
C9 0.048(2) 0.052(2) 0.0313(18) 0.0110(16) -0.0065(14) -0.0086(16)
C10 0.060(2) 0.039(2) 0.048(2) 0.0059(16) -0.0182(17) -0.0068(17)
C11 0.063(2) 0.038(2) 0.058(2) -0.0094(17) -0.0177(19) 0.0087(18)
C12 0.0439(19) 0.050(2) 0.049(2) -0.0004(17) -0.0147(16) 0.0071(16)
C13 0.059(2) 0.059(3) 0.068(3) 0.023(2) -0.020(2) 0.009(2)
C14 0.091(3) 0.066(3) 0.057(3) 0.016(2) -0.043(2) -0.021(2)
C15 0.102(3) 0.071(3) 0.028(2) 0.0075(19) -0.006(2) -0.004(3)
C16 0.070(3) 0.076(3) 0.054(3) 0.030(2) -0.011(2) -0.024(2)
C17 0.116(4) 0.037(2) 0.053(3) 0.0105(18) -0.039(2) -0.009(2)
C18 0.047(2) 0.032(2) 0.046(2) 0.0024(15) -0.0120(16) -0.0048(15)
C19 0.050(2) 0.042(2) 0.079(3) 0.006(2) -0.020(2) -0.0064(17)
C20 0.088(3) 0.049(3) 0.076(3) 0.022(2) -0.050(2) -0.018(2)
C21 0.091(3) 0.065(3) 0.043(2) 0.017(2) -0.017(2) -0.030(2)
C22 0.061(2) 0.061(3) 0.049(2) 0.0093(19) -0.0073(18) -0.017(2)
C23 0.046(2) 0.035(2) 0.0430(19) 0.0025(15) -0.0089(15) -0.0063(15)
C24 0.052(2) 0.030(2) 0.051(2) -0.0026(15) -0.0196(17) -0.0038(15)
C25 0.052(2) 0.0286(19) 0.0399(19) -0.0044(14) -0.0099(15) -0.0041(15)
C26 0.062(2) 0.035(2) 0.042(2) -0.0097(15) -0.0022(17) 0.0002(17)
C27 0.098(3) 0.042(2) 0.0293(19) -0.0071(16) -0.0101(19) -0.006(2)
C28 0.080(3) 0.041(2) 0.052(2) -0.0034(17) -0.034(2) -0.0087(19)
C29 0.048(2) 0.042(2) 0.051(2) 0.0010(16) -0.0158(16) -0.0087(16)
C30 0.052(2) 0.062(3) 0.080(3) -0.024(2) -0.010(2) -0.010(2)
C31 0.088(3) 0.041(2) 0.054(2) -0.0006(18) -0.008(2) -0.020(2)
C32 0.079(3) 0.033(2) 0.068(3) -0.0119(19) -0.024(2) 0.0073(19)
C33 0.076(3) 0.051(3) 0.049(2) -0.0156(19) 0.0051(19) -0.004(2)
C34 0.094(3) 0.043(2) 0.050(2) -0.0132(18) -0.033(2) -0.003(2)

loop_
_atom_type_symbol
_atom_type_description
_atom_type_scat_dispersion_real
_atom_type_scat_dispersion_imag
_atom_type_scat_source
C C 0.0033 0.0016 'International Tables Vol C Tables 4.2.6.8 and 6.1.1.4'
H H 0.0000 0.0000 'International Tables Vol C Tables 4.2.6.8 and 6.1.1.4'
N N 0.0061 0.0033 'International Tables Vol C Tables 4.2.6.8 and 6.1.1.4'
O O 0.0106 0.0060 'International Tables Vol C Tables 4.2.6.8 and 6.1.1.4'
Fe Fe 0.3463 0.8444 'International Tables Vol C Tables 4.2.6.8 and 6.1.1.4'

loop_
_geom_angle_atom_site_label_1
_geom_angle_atom_site_label_2
_geom_angle_atom_site_label_3
_geom_angle
_geom_angle_site_symmetry_1
_geom_angle_site_symmetry_3
_geom_angle_publ_flag
C14 Fe1 C9 122.98(16) . . ?
C14 Fe1 C15 40.29(16) . . ?
C9 Fe1 C15 159.79(18) . . ?
C14 Fe1 C16 67.84(17) . . ?
C9 Fe1 C16 157.26(18) . . ?
C15 Fe1 C16 40.54(17) . . ?
C14 Fe1 C8 161.22(17) . . ?
C9 Fe1 C8 40.94(13) . . ?
C15 Fe1 C8 157.80(17) . . ?
C16 Fe1 C8 123.30(16) . . ?
C14 Fe1 C17 67.37(17) . . ?
C9 Fe1 C17 120.97(17) . . ?
C15 Fe1 C17 67.93(18) . . ?
C16 Fe1 C17 40.66(17) . . ?
C8 Fe1 C17 110.07(15) . . ?
C14 Fe1 C13 39.97(17) . . ?
C9 Fe1 C13 106.62(15) . . ?
C15 Fe1 C13 67.61(18) . . ?
C16 Fe1 C13 67.80(17) . . ?
C8 Fe1 C13 126.08(16) . . ?
C17 Fe1 C13 39.95(17) . . ?
C14 Fe1 C12 155.13(18) . . ?
C9 Fe1 C12 68.80(14) . . ?
C15 Fe1 C12 121.82(17) . . ?
C16 Fe1 C12 110.29(16) . . ?
C8 Fe1 C12 40.86(13) . . ?
C17 Fe1 C12 128.52(17) . . ?
C13 Fe1 C12 164.35(17) . . ?
C14 Fe1 C11 119.34(17) . . ?
C9 Fe1 C11 68.27(15) . . ?
C15 Fe1 C11 107.68(17) . . ?
C16 Fe1 C11 126.74(18) . . ?
C8 Fe1 C11 68.17(14) . . ?
C17 Fe1 C11 164.91(18) . . ?
C13 Fe1 C11 153.37(18) . . ?
C12 Fe1 C11 40.39(14) . . ?
C14 Fe1 C10 105.52(16) . . ?
C9 Fe1 C10 40.32(14) . . ?
C15 Fe1 C10 123.82(17) . . ?
C16 Fe1 C10 162.08(18) . . ?
C8 Fe1 C10 68.17(14) . . ?
C17 Fe1 C10 153.97(18) . . ?
C13 Fe1 C10 118.56(16) . . ?
C12 Fe1 C10 68.30(14) . . ?
C11 Fe1 C10 40.61(14) . . ?
C34 Fe2 C25 107.29(15) . . ?
C34 Fe2 C33 40.17(15) . . ?
C25 Fe2 C33 119.18(15) . . ?
C34 Fe2 C30 40.31(16) . . ?
C25 Fe2 C30 125.97(16) . . ?
C33 Fe2 C30 67.74(16) . . ?
C34 Fe2 C32 67.58(16) . . ?
C25 Fe2 C32 153.80(16) . . ?
C33 Fe2 C32 40.20(15) . . ?
C30 Fe2 C32 67.80(17) . . ?
C34 Fe2 C31 67.48(17) . . ?
C25 Fe2 C31 164.03(16) . . ?
C33 Fe2 C31 67.33(16) . . ?
C30 Fe2 C31 40.39(16) . . ?
C32 Fe2 C31 39.98(16) . . ?
C34 Fe2 C29 126.10(16) . . ?
C25 Fe2 C29 40.75(13) . . ?
C33 Fe2 C29 107.88(16) . . ?
C30 Fe2 C29 163.34(16) . . ?
C32 Fe2 C29 120.03(16) . . ?
C31 Fe2 C29 154.50(16) . . ?
C34 Fe2 C26 119.62(16) . . ?
C25 Fe2 C26 40.90(13) . . ?
C33 Fe2 C26 153.77(16) . . ?
C30 Fe2 C26 107.92(16) . . ?
C32 Fe2 C26 164.38(15) . . ?
C31 Fe2 C26 127.19(16) . . ?
C29 Fe2 C26 68.45(15) . . ?
C34 Fe2 C27 154.46(18) . . ?
C25 Fe2 C27 67.98(14) . . ?
C33 Fe2 C27 164.45(17) . . ?
C30 Fe2 C27 120.77(17) . . ?
C32 Fe2 C27 127.80(16) . . ?
C31 Fe2 C27 109.79(16) . . ?
C29 Fe2 C27 67.71(16) . . ?
C26 Fe2 C27 40.24(14) . . ?
C34 Fe2 C28 163.52(18) . . ?
C25 Fe2 C28 67.97(14) . . ?
C33 Fe2 C28 127.02(17) . . ?
C30 Fe2 C28 155.14(17) . . ?
C32 Fe2 C28 109.24(16) . . ?
C31 Fe2 C28 121.30(16) . . ?
C29 Fe2 C28 40.15(14) . . ?
C26 Fe2 C28 67.90(15) . . ?
C27 Fe2 C28 40.15(15) . . ?
C7 O1 C1 104.1(3) . . ?
C24 O2 C18 103.6(2) . . ?
C7 N1 C6 104.7(3) . . ?
C24 N2 C23 104.4(3) . . ?
C2 C1 C6 122.7(3) . . ?
C2 C1 O1 129.8(3) . . ?
C6 C1 O1 107.6(3) . . ?
C3 C2 C1 117.0(4) . . ?
C3 C2 H2A 121.5 . . ?
C1 C2 H2A 121.5 . . ?
C2 C3 C4 121.3(4) . . ?
C2 C3 H3A 119.4 . . ?
C4 C3 H3A 119.4 . . ?
C5 C4 C3 121.8(4) . . ?
C5 C4 H4A 119.1 . . ?
C3 C4 H4A 119.1 . . ?
C4 C5 C6 116.7(3) . . ?
C4 C5 H5A 121.6 . . ?
C6 C5 H5A 121.6 . . ?
C1 C6 N1 108.6(3) . . ?
C1 C6 C5 120.6(3) . . ?
N1 C6 C5 130.8(3) . . ?
N1 C7 O1 114.9(3) . . ?
N1 C7 C8 124.9(3) . . ?
O1 C7 C8 120.1(3) . . ?
C9 C8 C12 107.9(3) . . ?
C9 C8 C7 127.0(3) . . ?
C12 C8 C7 125.1(3) . . ?
C9 C8 Fe1 69.33(17) . . ?
C12 C8 Fe1 69.88(18) . . ?
C7 C8 Fe1 126.3(2) . . ?
C10 C9 C8 108.1(3) . . ?
C10 C9 Fe1 70.58(19) . . ?
C8 C9 Fe1 69.73(17) . . ?
C10 C9 H9A 125.9 . . ?
C8 C9 H9A 125.9 . . ?
Fe1 C9 H9A 125.9 . . ?
C9 C10 C11 108.0(3) . . ?
C9 C10 Fe1 69.1(2) . . ?
C11 C10 Fe1 69.6(2) . . ?
C9 C10 H10A 126.0 . . ?
C11 C10 H10A 126.0 . . ?
Fe1 C10 H10A 126.0 . . ?
C12 C11 C10 108.4(3) . . ?
C12 C11 Fe1 69.7(2) . . ?
C10 C11 Fe1 69.8(2) . . ?
C12 C11 H11A 125.8 . . ?
C10 C11 H11A 125.8 . . ?
Fe1 C11 H11A 125.8 . . ?
C11 C12 C8 107.5(3) . . ?
C11 C12 Fe1 69.89(19) . . ?
C8 C12 Fe1 69.25(18) . . ?
C11 C12 H12A 126.2 . . ?
C8 C12 H12A 126.2 . . ?
Fe1 C12 H12A 126.2 . . ?
C14 C13 C17 108.3(4) . . ?
C14 C13 Fe1 69.6(2) . . ?
C17 C13 Fe1 70.0(2) . . ?
C14 C13 H13A 125.9 . . ?
C17 C13 H13A 125.9 . . ?
Fe1 C13 H13A 125.9 . . ?
C13 C14 C15 108.6(4) . . ?
C13 C14 Fe1 70.4(2) . . ?
C15 C14 Fe1 69.9(2) . . ?
C13 C14 H14A 125.7 . . ?
C15 C14 H14A 125.7 . . ?
Fe1 C14 H14A 125.7 . . ?
C14 C15 C16 107.8(4) . . ?
C14 C15 Fe1 69.8(2) . . ?
C16 C15 Fe1 69.8(2) . . ?
C14 C15 H15A 126.1 . . ?
C16 C15 H15A 126.1 . . ?
Fe1 C15 H15A 126.1 . . ?
C15 C16 C17 107.4(4) . . ?
C15 C16 Fe1 69.7(2) . . ?
C17 C16 Fe1 69.9(2) . . ?
C15 C16 H16A 126.3 . . ?
C17 C16 H16A 126.3 . . ?
Fe1 C16 H16A 126.3 . . ?
C13 C17 C16 108.0(4) . . ?
C13 C17 Fe1 70.0(2) . . ?
C16 C17 Fe1 69.4(2) . . ?
C13 C17 H17A 126.0 . . ?
C16 C17 H17A 126.0 . . ?
Fe1 C17 H17A 126.0 . . ?
C19 C18 C23 122.2(3) . . ?
C19 C18 O2 129.8(3) . . ?
C23 C18 O2 108.0(3) . . ?
C18 C19 C20 115.9(4) . . ?
C18 C19 H19A 122.0 . . ?
C20 C19 H19A 122.0 . . ?
C21 C20 C19 122.1(4) . . ?
C21 C20 H20A 118.9 . . ?
C19 C20 H20A 118.9 . . ?
C20 C21 C22 121.8(4) . . ?
C20 C21 H21A 119.1 . . ?
C22 C21 H21A 119.1 . . ?
C21 C22 C23 116.1(3) . . ?
C21 C22 H22A 122.0 . . ?
C23 C22 H22A 122.0 . . ?
C18 C23 C22 121.9(3) . . ?
C18 C23 N2 108.0(3) . . ?
C22 C23 N2 130.0(3) . . ?
N2 C24 O2 115.9(3) . . ?
N2 C24 C25 123.8(3) . . ?
O2 C24 C25 120.3(3) . . ?
C29 C25 C26 108.1(3) . . ?
C29 C25 C24 124.8(3) . . ?
C26 C25 C24 126.9(3) . . ?
C29 C25 Fe2 70.25(19) . . ?
C26 C25 Fe2 70.19(19) . . ?
C24 C25 Fe2 121.5(2) . . ?
C27 C26 C25 107.2(3) . . ?
C27 C26 Fe2 70.1(2) . . ?
C25 C26 Fe2 68.90(18) . . ?
C27 C26 H26A 126.4 . . ?
C25 C26 H26A 126.4 . . ?
Fe2 C26 H26A 126.4 . . ?
C26 C27 C28 108.7(3) . . ?
C26 C27 Fe2 69.64(19) . . ?
C28 C27 Fe2 70.1(2) . . ?
C26 C27 H27A 125.7 . . ?
C28 C27 H27A 125.7 . . ?
Fe2 C27 H27A 125.7 . . ?
C29 C28 C27 108.2(3) . . ?
C29 C28 Fe2 69.53(19) . . ?
C27 C28 Fe2 69.8(2) . . ?
C29 C28 H28A 125.9 . . ?
C27 C28 H28A 125.9 . . ?
Fe2 C28 H28A 125.9 . . ?
C28 C29 C25 107.8(3) . . ?
C28 C29 Fe2 70.3(2) . . ?
C25 C29 Fe2 69.00(19) . . ?
C28 C29 H29A 126.1 . . ?
C25 C29 H29A 126.1 . . ?
Fe2 C29 H29A 126.1 . . ?
C34 C30 C31 107.2(4) . . ?
C34 C30 Fe2 69.4(2) . . ?
C31 C30 Fe2 70.1(2) . . ?
C34 C30 H30A 126.4 . . ?
C31 C30 H30A 126.4 . . ?
Fe2 C30 H30A 126.4 . . ?
C32 C31 C30 108.3(4) . . ?
C32 C31 Fe2 69.8(2) . . ?
C30 C31 Fe2 69.5(2) . . ?
C32 C31 H31A 125.9 . . ?
C30 C31 H31A 125.9 . . ?
Fe2 C31 H31A 125.9 . . ?
C31 C32 C33 107.9(4) . . ?
C31 C32 Fe2 70.2(2) . . ?
C33 C32 Fe2 69.7(2) . . ?
C31 C32 H32A 126.0 . . ?
C33 C32 H32A 126.0 . . ?
Fe2 C32 H32A 126.0 . . ?
C34 C33 C32 108.0(4) . . ?
C34 C33 Fe2 69.6(2) . . ?
C32 C33 Fe2 70.1(2) . . ?
C34 C33 H33A 126.0 . . ?
C32 C33 H33A 126.0 . . ?
Fe2 C33 H33A 126.0 . . ?
C33 C34 C30 108.6(4) . . ?
C33 C34 Fe2 70.3(2) . . ?
C30 C34 Fe2 70.3(2) . . ?
C33 C34 H34A 125.7 . . ?
C30 C34 H34A 125.7 . . ?
Fe2 C34 H34A 125.7 . . ?

loop_
_geom_bond_atom_site_label_1
_geom_bond_atom_site_label_2
_geom_bond_distance
_geom_bond_site_symmetry_2
_geom_bond_publ_flag
Fe1 C14 2.025(4) . ?
Fe1 C9 2.026(3) . ?
Fe1 C15 2.027(4) . ?
Fe1 C16 2.028(4) . ?
Fe1 C8 2.032(3) . ?
Fe1 C17 2.035(4) . ?
Fe1 C13 2.036(4) . ?
Fe1 C12 2.040(3) . ?
Fe1 C11 2.042(4) . ?
Fe1 C10 2.046(4) . ?
Fe2 C34 2.020(4) . ?
Fe2 C25 2.028(3) . ?
Fe2 C33 2.029(4) . ?
Fe2 C30 2.032(4) . ?
Fe2 C32 2.034(4) . ?
Fe2 C31 2.040(4) . ?
Fe2 C29 2.045(3) . ?
Fe2 C26 2.046(3) . ?
Fe2 C27 2.052(3) . ?
Fe2 C28 2.055(4) . ?
O1 C7 1.345(4) . ?
O1 C1 1.385(4) . ?
O2 C24 1.343(4) . ?
O2 C18 1.385(4) . ?
N1 C7 1.309(4) . ?
N1 C6 1.379(4) . ?
N2 C24 1.298(4) . ?
N2 C23 1.393(4) . ?
C1 C2 1.371(5) . ?
C1 C6 1.379(4) . ?
C2 C3 1.365(6) . ?
C2 H2A 0.9300 . ?
C3 C4 1.388(6) . ?
C3 H3A 0.9300 . ?
C4 C5 1.379(6) . ?
C4 H4A 0.9300 . ?
C5 C6 1.385(5) . ?
C5 H5A 0.9300 . ?
C7 C8 1.441(5) . ?
C8 C9 1.419(4) . ?
C8 C12 1.421(5) . ?
C9 C10 1.403(5) . ?
C9 H9A 0.9800 . ?
C10 C11 1.418(5) . ?
C10 H10A 0.9800 . ?
C11 C12 1.409(5) . ?
C11 H11A 0.9800 . ?
C12 H12A 0.9800 . ?
C13 C14 1.388(6) . ?
C13 C17 1.391(6) . ?
C13 H13A 0.9800 . ?
C14 C15 1.395(6) . ?
C14 H14A 0.9800 . ?
C15 C16 1.405(6) . ?
C15 H15A 0.9800 . ?
C16 C17 1.412(6) . ?
C16 H16A 0.9800 . ?
C17 H17A 0.9800 . ?
C18 C19 1.372(5) . ?
C18 C23 1.379(4) . ?
C19 C20 1.382(5) . ?
C19 H19A 0.9300 . ?
C20 C21 1.378(6) . ?
C20 H20A 0.9300 . ?
C21 C22 1.378(5) . ?
C21 H21A 0.9300 . ?
C22 C23 1.381(5) . ?
C22 H22A 0.9300 . ?
C24 C25 1.448(4) . ?
C25 C29 1.418(5) . ?
C25 C26 1.424(5) . ?
C26 C27 1.409(5) . ?
C26 H26A 0.9800 . ?
C27 C28 1.410(5) . ?
C27 H27A 0.9800 . ?
C28 C29 1.407(5) . ?
C28 H28A 0.9800 . ?
C29 H29A 0.9800 . ?
C30 C34 1.396(5) . ?
C30 C31 1.405(6) . ?
C30 H30A 0.9800 . ?
C31 C32 1.393(5) . ?
C31 H31A 0.9800 . ?
C32 C33 1.397(5) . ?
C32 H32A 0.9800 . ?
C33 C34 1.391(5) . ?
C33 H33A 0.9800 . ?
C34 H34A 0.9800 . ?

loop_
_geom_torsion_atom_site_label_1
_geom_torsion_atom_site_label_2
_geom_torsion_atom_site_label_3
_geom_torsion_atom_site_label_4
_geom_torsion
_geom_torsion_site_symmetry_1
_geom_torsion_site_symmetry_2
_geom_torsion_site_symmetry_3
_geom_torsion_site_symmetry_4
_geom_torsion_publ_flag
C7 O1 C1 C2 179.3(3) . . . . ?
C7 O1 C1 C6 0.0(3) . . . . ?
C6 C1 C2 C3 0.2(5) . . . . ?
O1 C1 C2 C3 -179.1(3) . . . . ?
C1 C2 C3 C4 -0.6(6) . . . . ?
C2 C3 C4 C5 0.8(6) . . . . ?
C3 C4 C5 C6 -0.4(6) . . . . ?
C2 C1 C6 N1 -180.0(3) . . . . ?
O1 C1 C6 N1 -0.5(3) . . . . ?
C2 C1 C6 C5 0.1(5) . . . . ?
O1 C1 C6 C5 179.6(3) . . . . ?
C7 N1 C6 C1 0.9(3) . . . . ?
C7 N1 C6 C5 -179.2(4) . . . . ?
C4 C5 C6 C1 0.0(5) . . . . ?
C4 C5 C6 N1 -179.9(3) . . . . ?
C6 N1 C7 O1 -1.0(4) . . . . ?
C6 N1 C7 C8 -179.1(3) . . . . ?
C1 O1 C7 N1 0.7(4) . . . . ?
C1 O1 C7 C8 178.9(3) . . . . ?
N1 C7 C8 C9 -178.3(3) . . . . ?
O1 C7 C8 C9 3.6(5) . . . . ?
N1 C7 C8 C12 1.6(5) . . . . ?
O1 C7 C8 C12 -176.5(3) . . . . ?
N1 C7 C8 Fe1 -88.1(4) . . . . ?
O1 C7 C8 Fe1 93.9(3) . . . . ?
C14 Fe1 C8 C9 35.9(6) . . . . ?
C15 Fe1 C8 C9 -164.9(4) . . . . ?
C16 Fe1 C8 C9 157.9(2) . . . . ?
C17 Fe1 C8 C9 114.5(2) . . . . ?
C13 Fe1 C8 C9 72.6(3) . . . . ?
C12 Fe1 C8 C9 -119.3(3) . . . . ?
C11 Fe1 C8 C9 -81.5(2) . . . . ?
C10 Fe1 C8 C9 -37.6(2) . . . . ?
C14 Fe1 C8 C12 155.2(5) . . . . ?
C9 Fe1 C8 C12 119.3(3) . . . . ?
C15 Fe1 C8 C12 -45.6(5) . . . . ?
C16 Fe1 C8 C12 -82.8(3) . . . . ?
C17 Fe1 C8 C12 -126.2(2) . . . . ?
C13 Fe1 C8 C12 -168.2(2) . . . . ?
C11 Fe1 C8 C12 37.7(2) . . . . ?
C10 Fe1 C8 C12 81.6(2) . . . . ?
C14 Fe1 C8 C7 -85.4(6) . . . . ?
C9 Fe1 C8 C7 -121.4(4) . . . . ?
C15 Fe1 C8 C7 73.7(5) . . . . ?
C16 Fe1 C8 C7 36.5(4) . . . . ?
C17 Fe1 C8 C7 -6.9(3) . . . . ?
C13 Fe1 C8 C7 -48.8(4) . . . . ?
C12 Fe1 C8 C7 119.4(4) . . . . ?
C11 Fe1 C8 C7 157.1(3) . . . . ?
C10 Fe1 C8 C7 -159.0(3) . . . . ?
C12 C8 C9 C10 1.0(4) . . . . ?
C7 C8 C9 C10 -179.1(3) . . . . ?
Fe1 C8 C9 C10 60.4(2) . . . . ?
C12 C8 C9 Fe1 -59.4(2) . . . . ?
C7 C8 C9 Fe1 120.5(3) . . . . ?
C14 Fe1 C9 C10 74.2(3) . . . . ?
C15 Fe1 C9 C10 44.7(5) . . . . ?
C16 Fe1 C9 C10 -173.1(4) . . . . ?
C8 Fe1 C9 C10 -118.8(3) . . . . ?
C17 Fe1 C9 C10 155.9(2) . . . . ?
C13 Fe1 C9 C10 114.8(2) . . . . ?
C12 Fe1 C9 C10 -81.0(2) . . . . ?
C11 Fe1 C9 C10 -37.5(2) . . . . ?
C14 Fe1 C9 C8 -167.0(2) . . . . ?
C15 Fe1 C9 C8 163.4(4) . . . . ?
C16 Fe1 C9 C8 -54.3(5) . . . . ?
C17 Fe1 C9 C8 -85.4(2) . . . . ?
C13 Fe1 C9 C8 -126.4(2) . . . . ?
C12 Fe1 C9 C8 37.8(2) . . . . ?
C11 Fe1 C9 C8 81.3(2) . . . . ?
C10 Fe1 C9 C8 118.8(3) . . . . ?
C8 C9 C10 C11 -1.0(4) . . . . ?
Fe1 C9 C10 C11 58.9(2) . . . . ?
C8 C9 C10 Fe1 -59.9(2) . . . . ?
C14 Fe1 C10 C9 -123.1(2) . . . . ?
C15 Fe1 C10 C9 -163.0(2) . . . . ?
C16 Fe1 C10 C9 171.4(4) . . . . ?
C8 Fe1 C10 C9 38.22(19) . . . . ?
C17 Fe1 C10 C9 -53.1(4) . . . . ?
C13 Fe1 C10 C9 -82.1(3) . . . . ?
C12 Fe1 C10 C9 82.4(2) . . . . ?
C11 Fe1 C10 C9 119.7(3) . . . . ?
C14 Fe1 C10 C11 117.2(2) . . . . ?
C9 Fe1 C10 C11 -119.7(3) . . . . ?
C15 Fe1 C10 C11 77.3(3) . . . . ?
C16 Fe1 C10 C11 51.7(6) . . . . ?
C8 Fe1 C10 C11 -81.5(2) . . . . ?
C17 Fe1 C10 C11 -172.7(3) . . . . ?
C13 Fe1 C10 C11 158.2(2) . . . . ?
C12 Fe1 C10 C11 -37.3(2) . . . . ?
C9 C10 C11 C12 0.7(4) . . . . ?
Fe1 C10 C11 C12 59.2(3) . . . . ?
C9 C10 C11 Fe1 -58.6(2) . . . . ?
C14 Fe1 C11 C12 161.0(2) . . . . ?
C9 Fe1 C11 C12 -82.4(2) . . . . ?
C15 Fe1 C11 C12 118.7(2) . . . . ?
C16 Fe1 C11 C12 77.9(3) . . . . ?
C8 Fe1 C11 C12 -38.1(2) . . . . ?
C17 Fe1 C11 C12 48.1(7) . . . . ?
C13 Fe1 C11 C12 -166.2(3) . . . . ?
C10 Fe1 C11 C12 -119.6(3) . . . . ?
C14 Fe1 C11 C10 -79.4(3) . . . . ?
C9 Fe1 C11 C10 37.2(2) . . . . ?
C15 Fe1 C11 C10 -121.7(2) . . . . ?
C16 Fe1 C11 C10 -162.5(2) . . . . ?
C8 Fe1 C11 C10 81.5(2) . . . . ?
C17 Fe1 C11 C10 167.7(5) . . . . ?
C13 Fe1 C11 C10 -46.6(4) . . . . ?
C12 Fe1 C11 C10 119.6(3) . . . . ?
C10 C11 C12 C8 -0.1(4) . . . . ?
Fe1 C11 C12 C8 59.3(2) . . . . ?
C10 C11 C12 Fe1 -59.3(2) . . . . ?
C9 C8 C12 C11 -0.6(4) . . . . ?
C7 C8 C12 C11 179.5(3) . . . . ?
Fe1 C8 C12 C11 -59.7(2) . . . . ?
C9 C8 C12 Fe1 59.1(2) . . . . ?
C7 C8 C12 Fe1 -120.8(3) . . . . ?
C14 Fe1 C12 C11 -42.5(5) . . . . ?
C9 Fe1 C12 C11 81.0(2) . . . . ?
C15 Fe1 C12 C11 -79.7(3) . . . . ?
C16 Fe1 C12 C11 -123.3(3) . . . . ?
C8 Fe1 C12 C11 118.8(3) . . . . ?
C17 Fe1 C12 C11 -165.7(2) . . . . ?
C13 Fe1 C12 C11 156.6(5) . . . . ?
C10 Fe1 C12 C11 37.5(2) . . . . ?
C14 Fe1 C12 C8 -161.3(4) . . . . ?
C9 Fe1 C12 C8 -37.8(2) . . . . ?
C15 Fe1 C12 C8 161.5(2) . . . . ?
C16 Fe1 C12 C8 117.9(2) . . . . ?
C17 Fe1 C12 C8 75.5(3) . . . . ?
C13 Fe1 C12 C8 37.8(7) . . . . ?
C11 Fe1 C12 C8 -118.8(3) . . . . ?
C10 Fe1 C12 C8 -81.3(2) . . . . ?
C9 Fe1 C13 C14 -121.9(3) . . . . ?
C15 Fe1 C13 C14 37.5(3) . . . . ?
C16 Fe1 C13 C14 81.5(3) . . . . ?
C8 Fe1 C13 C14 -162.6(2) . . . . ?
C17 Fe1 C13 C14 119.4(4) . . . . ?
C12 Fe1 C13 C14 167.6(5) . . . . ?
C11 Fe1 C13 C14 -47.4(5) . . . . ?
C10 Fe1 C13 C14 -79.9(3) . . . . ?
C14 Fe1 C13 C17 -119.4(4) . . . . ?
C9 Fe1 C13 C17 118.7(3) . . . . ?
C15 Fe1 C13 C17 -81.9(3) . . . . ?
C16 Fe1 C13 C17 -37.9(3) . . . . ?
C8 Fe1 C13 C17 77.9(3) . . . . ?
C12 Fe1 C13 C17 48.2(7) . . . . ?
C11 Fe1 C13 C17 -166.8(3) . . . . ?
C10 Fe1 C13 C17 160.6(2) . . . . ?
C17 C13 C14 C15 -0.2(4) . . . . ?
Fe1 C13 C14 C15 -59.7(3) . . . . ?
C17 C13 C14 Fe1 59.5(3) . . . . ?
C9 Fe1 C14 C13 75.9(3) . . . . ?
C15 Fe1 C14 C13 -119.4(4) . . . . ?
C16 Fe1 C14 C13 -81.4(3) . . . . ?
C8 Fe1 C14 C13 48.6(6) . . . . ?
C17 Fe1 C14 C13 -37.3(3) . . . . ?
C12 Fe1 C14 C13 -172.1(3) . . . . ?
C11 Fe1 C14 C13 157.8(2) . . . . ?
C10 Fe1 C14 C13 116.2(3) . . . . ?
C9 Fe1 C14 C15 -164.7(3) . . . . ?
C16 Fe1 C14 C15 37.9(3) . . . . ?
C8 Fe1 C14 C15 168.0(4) . . . . ?
C17 Fe1 C14 C15 82.1(3) . . . . ?
C13 Fe1 C14 C15 119.4(4) . . . . ?
C12 Fe1 C14 C15 -52.7(5) . . . . ?
C11 Fe1 C14 C15 -82.9(3) . . . . ?
C10 Fe1 C14 C15 -124.5(3) . . . . ?
C13 C14 C15 C16 0.4(5) . . . . ?
Fe1 C14 C15 C16 -59.7(3) . . . . ?
C13 C14 C15 Fe1 60.1(3) . . . . ?
C9 Fe1 C15 C14 39.8(6) . . . . ?
C16 Fe1 C15 C14 -118.8(4) . . . . ?
C8 Fe1 C15 C14 -169.8(4) . . . . ?
C17 Fe1 C15 C14 -80.6(3) . . . . ?
C13 Fe1 C15 C14 -37.3(3) . . . . ?
C12 Fe1 C15 C14 156.8(3) . . . . ?
C11 Fe1 C15 C14 114.8(3) . . . . ?
C10 Fe1 C15 C14 73.0(3) . . . . ?
C14 Fe1 C15 C16 118.8(4) . . . . ?
C9 Fe1 C15 C16 158.6(4) . . . . ?
C8 Fe1 C15 C16 -51.0(6) . . . . ?
C17 Fe1 C15 C16 38.2(3) . . . . ?
C13 Fe1 C15 C16 81.6(3) . . . . ?
C12 Fe1 C15 C16 -84.4(3) . . . . ?
C11 Fe1 C15 C16 -126.4(3) . . . . ?
C10 Fe1 C15 C16 -168.2(2) . . . . ?
C14 C15 C16 C17 -0.4(4) . . . . ?
Fe1 C15 C16 C17 -60.0(3) . . . . ?
C14 C15 C16 Fe1 59.7(3) . . . . ?
C14 Fe1 C16 C15 -37.7(3) . . . . ?
C9 Fe1 C16 C15 -161.0(4) . . . . ?
C8 Fe1 C16 C15 159.4(3) . . . . ?
C17 Fe1 C16 C15 -118.3(4) . . . . ?
C13 Fe1 C16 C15 -81.0(3) . . . . ?
C12 Fe1 C16 C15 115.6(3) . . . . ?
C11 Fe1 C16 C15 73.2(3) . . . . ?
C10 Fe1 C16 C15 33.6(6) . . . . ?
C14 Fe1 C16 C17 80.6(3) . . . . ?
C9 Fe1 C16 C17 -42.7(5) . . . . ?
C15 Fe1 C16 C17 118.3(4) . . . . ?
C8 Fe1 C16 C17 -82.3(3) . . . . ?
C13 Fe1 C16 C17 37.3(2) . . . . ?
C12 Fe1 C16 C17 -126.1(3) . . . . ?
C11 Fe1 C16 C17 -168.5(2) . . . . ?
C10 Fe1 C16 C17 151.9(4) . . . . ?
C14 C13 C17 C16 0.0(4) . . . . ?
Fe1 C13 C17 C16 59.3(3) . . . . ?
C14 C13 C17 Fe1 -59.3(3) . . . . ?
C15 C16 C17 C13 0.2(4) . . . . ?
Fe1 C16 C17 C13 -59.7(3) . . . . ?
C15 C16 C17 Fe1 59.9(3) . . . . ?
C14 Fe1 C17 C13 37.3(3) . . . . ?
C9 Fe1 C17 C13 -78.6(3) . . . . ?
C15 Fe1 C17 C13 81.0(3) . . . . ?
C16 Fe1 C17 C13 119.1(4) . . . . ?
C8 Fe1 C17 C13 -122.7(3) . . . . ?
C12 Fe1 C17 C13 -165.1(2) . . . . ?
C11 Fe1 C17 C13 156.8(5) . . . . ?
C10 Fe1 C17 C13 -41.6(5) . . . . ?
C14 Fe1 C17 C16 -81.8(3) . . . . ?
C9 Fe1 C17 C16 162.2(2) . . . . ?
C15 Fe1 C17 C16 -38.1(3) . . . . ?
C8 Fe1 C17 C16 118.1(2) . . . . ?
C13 Fe1 C17 C16 -119.1(4) . . . . ?
C12 Fe1 C17 C16 75.7(3) . . . . ?
C11 Fe1 C17 C16 37.7(7) . . . . ?
C10 Fe1 C17 C16 -160.7(3) . . . . ?
C24 O2 C18 C19 178.4(4) . . . . ?
C24 O2 C18 C23 -0.4(3) . . . . ?
C23 C18 C19 C20 0.1(5) . . . . ?
O2 C18 C19 C20 -178.6(4) . . . . ?
C18 C19 C20 C21 0.1(6) . . . . ?
C19 C20 C21 C22 -0.2(7) . . . . ?
C20 C21 C22 C23 0.3(6) . . . . ?
C19 C18 C23 C22 0.0(6) . . . . ?
O2 C18 C23 C22 178.9(3) . . . . ?
C19 C18 C23 N2 -178.9(3) . . . . ?
O2 C18 C23 N2 0.0(4) . . . . ?
C21 C22 C23 C18 -0.2(6) . . . . ?
C21 C22 C23 N2 178.5(4) . . . . ?
C24 N2 C23 C18 0.4(4) . . . . ?
C24 N2 C23 C22 -178.4(4) . . . . ?
C23 N2 C24 O2 -0.7(4) . . . . ?
C23 N2 C24 C25 177.6(3) . . . . ?
C18 O2 C24 N2 0.7(4) . . . . ?
C18 O2 C24 C25 -177.6(3) . . . . ?
N2 C24 C25 C29 0.3(5) . . . . ?
O2 C24 C25 C29 178.5(3) . . . . ?
N2 C24 C25 C26 -174.3(3) . . . . ?
O2 C24 C25 C26 3.9(5) . . . . ?
N2 C24 C25 Fe2 -86.4(4) . . . . ?
O2 C24 C25 Fe2 91.8(3) . . . . ?
C34 Fe2 C25 C29 -125.7(2) . . . . ?
C33 Fe2 C25 C29 -83.7(2) . . . . ?
C30 Fe2 C25 C29 -166.2(2) . . . . ?
C32 Fe2 C25 C29 -51.5(4) . . . . ?
C31 Fe2 C25 C29 166.0(5) . . . . ?
C26 Fe2 C25 C29 118.7(3) . . . . ?
C27 Fe2 C25 C29 81.0(2) . . . . ?
C28 Fe2 C25 C29 37.5(2) . . . . ?
C34 Fe2 C25 C26 115.5(2) . . . . ?
C33 Fe2 C25 C26 157.6(2) . . . . ?
C30 Fe2 C25 C26 75.1(3) . . . . ?
C32 Fe2 C25 C26 -170.2(3) . . . . ?
C31 Fe2 C25 C26 47.3(6) . . . . ?
C29 Fe2 C25 C26 -118.7(3) . . . . ?
C27 Fe2 C25 C26 -37.8(2) . . . . ?
C28 Fe2 C25 C26 -81.2(2) . . . . ?
C34 Fe2 C25 C24 -6.3(3) . . . . ?
C33 Fe2 C25 C24 35.7(3) . . . . ?
C30 Fe2 C25 C24 -46.7(3) . . . . ?
C32 Fe2 C25 C24 67.9(4) . . . . ?
C31 Fe2 C25 C24 -74.5(6) . . . . ?
C29 Fe2 C25 C24 119.5(4) . . . . ?
C26 Fe2 C25 C24 -121.8(4) . . . . ?
C27 Fe2 C25 C24 -159.6(3) . . . . ?
C28 Fe2 C25 C24 156.9(3) . . . . ?
C29 C25 C26 C27 -0.4(4) . . . . ?
C24 C25 C26 C27 175.0(3) . . . . ?
Fe2 C25 C26 C27 59.9(2) . . . . ?
C29 C25 C26 Fe2 -60.3(2) . . . . ?
C24 C25 C26 Fe2 115.1(3) . . . . ?
C34 Fe2 C26 C27 159.2(2) . . . . ?
C25 Fe2 C26 C27 -118.5(3) . . . . ?
C33 Fe2 C26 C27 -167.4(3) . . . . ?
C30 Fe2 C26 C27 116.8(3) . . . . ?
C32 Fe2 C26 C27 45.3(7) . . . . ?
C31 Fe2 C26 C27 76.2(3) . . . . ?
C29 Fe2 C26 C27 -80.5(2) . . . . ?
C28 Fe2 C26 C27 -37.1(2) . . . . ?
C34 Fe2 C26 C25 -82.3(2) . . . . ?
C33 Fe2 C26 C25 -48.9(4) . . . . ?
C30 Fe2 C26 C25 -124.7(2) . . . . ?
C32 Fe2 C26 C25 163.8(5) . . . . ?
C31 Fe2 C26 C25 -165.3(2) . . . . ?
C29 Fe2 C26 C25 37.99(19) . . . . ?
C27 Fe2 C26 C25 118.5(3) . . . . ?
C28 Fe2 C26 C25 81.4(2) . . . . ?
C25 C26 C27 C28 0.2(4) . . . . ?
Fe2 C26 C27 C28 59.4(3) . . . . ?
C25 C26 C27 Fe2 -59.1(2) . . . . ?
C34 Fe2 C27 C26 -45.7(5) . . . . ?
C25 Fe2 C27 C26 38.4(2) . . . . ?
C33 Fe2 C27 C26 158.9(5) . . . . ?
C30 Fe2 C27 C26 -81.4(3) . . . . ?
C32 Fe2 C27 C26 -166.0(2) . . . . ?
C31 Fe2 C27 C26 -124.7(2) . . . . ?
C29 Fe2 C27 C26 82.5(2) . . . . ?
C28 Fe2 C27 C26 119.8(3) . . . . ?
C34 Fe2 C27 C28 -165.6(3) . . . . ?
C25 Fe2 C27 C28 -81.5(2) . . . . ?
C33 Fe2 C27 C28 39.1(7) . . . . ?
C30 Fe2 C27 C28 158.7(2) . . . . ?
C32 Fe2 C27 C28 74.2(3) . . . . ?
C31 Fe2 C27 C28 115.5(2) . . . . ?
C29 Fe2 C27 C28 -37.3(2) . . . . ?
C26 Fe2 C27 C28 -119.8(3) . . . . ?
C26 C27 C28 C29 0.0(4) . . . . ?
Fe2 C27 C28 C29 59.1(3) . . . . ?
C26 C27 C28 Fe2 -59.1(2) . . . . ?
C34 Fe2 C28 C29 38.2(7) . . . . ?
C25 Fe2 C28 C29 -38.0(2) . . . . ?
C33 Fe2 C28 C29 72.7(3) . . . . ?
C30 Fe2 C28 C29 -167.4(3) . . . . ?
C32 Fe2 C28 C29 114.1(2) . . . . ?
C31 Fe2 C28 C29 156.6(2) . . . . ?
C26 Fe2 C28 C29 -82.3(2) . . . . ?
C27 Fe2 C28 C29 -119.5(3) . . . . ?
C34 Fe2 C28 C27 157.7(5) . . . . ?
C25 Fe2 C28 C27 81.5(2) . . . . ?
C33 Fe2 C28 C27 -167.8(2) . . . . ?
C30 Fe2 C28 C27 -47.8(5) . . . . ?
C32 Fe2 C28 C27 -126.4(2) . . . . ?
C31 Fe2 C28 C27 -83.9(3) . . . . ?
C29 Fe2 C28 C27 119.5(3) . . . . ?
C26 Fe2 C28 C27 37.2(2) . . . . ?
C27 C28 C29 C25 -0.2(4) . . . . ?
Fe2 C28 C29 C25 59.1(2) . . . . ?
C27 C28 C29 Fe2 -59.3(3) . . . . ?
C26 C25 C29 C28 0.4(4) . . . . ?
C24 C25 C29 C28 -175.1(3) . . . . ?
Fe2 C25 C29 C28 -59.9(2) . . . . ?
C26 C25 C29 Fe2 60.2(2) . . . . ?
C24 C25 C29 Fe2 -115.2(3) . . . . ?
C34 Fe2 C29 C28 -167.5(2) . . . . ?
C25 Fe2 C29 C28 119.0(3) . . . . ?
C33 Fe2 C29 C28 -126.8(2) . . . . ?
C30 Fe2 C29 C28 161.3(5) . . . . ?
C32 Fe2 C29 C28 -84.6(3) . . . . ?
C31 Fe2 C29 C28 -52.1(4) . . . . ?
C26 Fe2 C29 C28 80.8(2) . . . . ?
C27 Fe2 C29 C28 37.3(2) . . . . ?
C34 Fe2 C29 C25 73.6(3) . . . . ?
C33 Fe2 C29 C25 114.2(2) . . . . ?
C30 Fe2 C29 C25 42.3(6) . . . . ?
C32 Fe2 C29 C25 156.5(2) . . . . ?
C31 Fe2 C29 C25 -171.1(3) . . . . ?
C26 Fe2 C29 C25 -38.13(19) . . . . ?
C27 Fe2 C29 C25 -81.7(2) . . . . ?
C28 Fe2 C29 C25 -119.0(3) . . . . ?
C25 Fe2 C30 C34 73.3(3) . . . . ?
C33 Fe2 C30 C34 -37.5(2) . . . . ?
C32 Fe2 C30 C34 -81.1(3) . . . . ?
C31 Fe2 C30 C34 -118.2(3) . . . . ?
C29 Fe2 C30 C34 40.4(6) . . . . ?
C26 Fe2 C30 C34 114.9(2) . . . . ?
C27 Fe2 C30 C34 157.1(2) . . . . ?
C28 Fe2 C30 C34 -169.1(4) . . . . ?
C34 Fe2 C30 C31 118.2(3) . . . . ?
C25 Fe2 C30 C31 -168.6(2) . . . . ?
C33 Fe2 C30 C31 80.7(3) . . . . ?
C32 Fe2 C30 C31 37.1(2) . . . . ?
C29 Fe2 C30 C31 158.5(5) . . . . ?
C26 Fe2 C30 C31 -126.9(2) . . . . ?
C27 Fe2 C30 C31 -84.7(3) . . . . ?
C28 Fe2 C30 C31 -50.9(5) . . . . ?
C34 C30 C31 C32 0.6(5) . . . . ?
Fe2 C30 C31 C32 -59.2(3) . . . . ?
C34 C30 C31 Fe2 59.8(3) . . . . ?
C34 Fe2 C31 C32 81.5(3) . . . . ?
C25 Fe2 C31 C32 155.3(5) . . . . ?
C33 Fe2 C31 C32 37.8(2) . . . . ?
C30 Fe2 C31 C32 119.6(4) . . . . ?
C29 Fe2 C31 C32 -46.3(5) . . . . ?
C26 Fe2 C31 C32 -167.6(2) . . . . ?
C27 Fe2 C31 C32 -125.8(2) . . . . ?
C28 Fe2 C31 C32 -82.8(3) . . . . ?
C34 Fe2 C31 C30 -38.1(2) . . . . ?
C25 Fe2 C31 C30 35.6(6) . . . . ?
C33 Fe2 C31 C30 -81.8(3) . . . . ?
C32 Fe2 C31 C30 -119.6(3) . . . . ?
C29 Fe2 C31 C30 -165.9(3) . . . . ?
C26 Fe2 C31 C30 72.8(3) . . . . ?
C27 Fe2 C31 C30 114.6(3) . . . . ?
C28 Fe2 C31 C30 157.5(2) . . . . ?
C30 C31 C32 C33 -0.7(5) . . . . ?
Fe2 C31 C32 C33 -59.8(3) . . . . ?
C30 C31 C32 Fe2 59.0(3) . . . . ?
C34 Fe2 C32 C31 -81.2(3) . . . . ?
C25 Fe2 C32 C31 -164.9(3) . . . . ?
C33 Fe2 C32 C31 -118.8(4) . . . . ?
C30 Fe2 C32 C31 -37.5(2) . . . . ?
C29 Fe2 C32 C31 158.9(2) . . . . ?
C26 Fe2 C32 C31 39.5(7) . . . . ?
C27 Fe2 C32 C31 75.0(3) . . . . ?
C28 Fe2 C32 C31 116.1(3) . . . . ?
C34 Fe2 C32 C33 37.6(2) . . . . ?
C25 Fe2 C32 C33 -46.1(4) . . . . ?
C30 Fe2 C32 C33 81.3(3) . . . . ?
C31 Fe2 C32 C33 118.8(4) . . . . ?
C29 Fe2 C32 C33 -82.3(3) . . . . ?
C26 Fe2 C32 C33 158.3(5) . . . . ?
C27 Fe2 C32 C33 -166.2(3) . . . . ?
C28 Fe2 C32 C33 -125.1(3) . . . . ?
C31 C32 C33 C34 0.6(4) . . . . ?
Fe2 C32 C33 C34 -59.5(3) . . . . ?
C31 C32 C33 Fe2 60.1(3) . . . . ?
C25 Fe2 C33 C34 -82.3(3) . . . . ?
C30 Fe2 C33 C34 37.6(2) . . . . ?
C32 Fe2 C33 C34 119.1(4) . . . . ?
C31 Fe2 C33 C34 81.5(3) . . . . ?
C29 Fe2 C33 C34 -125.3(2) . . . . ?
C26 Fe2 C33 C34 -47.9(5) . . . . ?
C27 Fe2 C33 C34 163.8(6) . . . . ?
C28 Fe2 C33 C34 -165.6(2) . . . . ?
C34 Fe2 C33 C32 -119.1(4) . . . . ?
C25 Fe2 C33 C32 158.6(2) . . . . ?
C30 Fe2 C33 C32 -81.5(3) . . . . ?
C31 Fe2 C33 C32 -37.6(2) . . . . ?
C29 Fe2 C33 C32 115.7(3) . . . . ?
C26 Fe2 C33 C32 -167.0(3) . . . . ?
C27 Fe2 C33 C32 44.8(7) . . . . ?
C28 Fe2 C33 C32 75.4(3) . . . . ?
C32 C33 C34 C30 -0.3(4) . . . . ?
Fe2 C33 C34 C30 -60.1(3) . . . . ?
C32 C33 C34 Fe2 59.8(3) . . . . ?
C31 C30 C34 C33 -0.2(4) . . . . ?
Fe2 C30 C34 C33 60.1(3) . . . . ?
C31 C30 C34 Fe2 -60.2(3) . . . . ?
C25 Fe2 C34 C33 115.0(2) . . . . ?
C30 Fe2 C34 C33 -119.2(4) . . . . ?
C32 Fe2 C34 C33 -37.6(2) . . . . ?
C31 Fe2 C34 C33 -81.0(3) . . . . ?
C29 Fe2 C34 C33 74.0(3) . . . . ?
C26 Fe2 C34 C33 157.8(2) . . . . ?
C27 Fe2 C34 C33 -170.0(3) . . . . ?
C28 Fe2 C34 C33 44.5(7) . . . . ?
C25 Fe2 C34 C30 -125.7(2) . . . . ?
C33 Fe2 C34 C30 119.2(4) . . . . ?
C32 Fe2 C34 C30 81.6(3) . . . . ?
C31 Fe2 C34 C30 38.2(2) . . . . ?
C29 Fe2 C34 C30 -166.7(2) . . . . ?
C26 Fe2 C34 C30 -82.9(3) . . . . ?
C27 Fe2 C34 C30 -50.8(5) . . . . ?
C28 Fe2 C34 C30 163.7(5) . . . . ?
